data_2214230
loop_
_publ_author_name
'Xiu-Mei Li'

_publ_section_title
;
 Poly[\m~2~-acetato-\m~2~-benzimidazolato-zinc(II)]
;
_journal_coeditor_code HB2445
_journal_issue 7
_journal_name_full 'Acta Crystallographica Section E'
_journal_page_first m1984
_journal_page_last m1984
_journal_paper_doi 10.1107/S1600536807030309
_journal_volume 63
_journal_year 2007
_chemical_formula_iupac '[Zn (C7 H5 N2) (C2 H3 O2)]'
_chemical_formula_moiety 'C9 H8 N2 O2 Zn'
_chemical_formula_sum 'C9 H8 N2 O2 Zn'
_chemical_formula_weight 241.54
_chemical_name_systematic
;
Poly[\m~2~-acetato-\m~2~-benzimidazolato-zinc(II)]
;
_space_group_IT_number 14
_symmetry_cell_setting monoclinic
_symmetry_space_group_name_Hall '-P 2ybc'
_symmetry_space_group_name_H-M 'P 1 21/c 1'
_atom_sites_solution_hydrogens geom
_atom_sites_solution_primary direct
_atom_sites_solution_secondary difmap
_audit_creation_method SHELXL-97
_cell_angle_alpha 90.00
_cell_angle_beta 98.9380(10)
_cell_angle_gamma 90.00
_cell_formula_units_Z 4
_cell_length_a 10.8177(8)
_cell_length_b 9.8371(7)
_cell_length_c 8.8206(6)
_cell_measurement_reflns_used 1655
_cell_measurement_temperature 292(2)
_cell_measurement_theta_max 26.05
_cell_measurement_theta_min 6.0
_cell_volume 927.24(11)
_computing_cell_refinement 'SAINT (Bruker, 2001)'
_computing_data_collection 'SMART (Bruker, 2001)'
_computing_data_reduction SAINT
_computing_molecular_graphics 'SHELXTL (Bruker, 2001)'
_computing_publication_material SHELXL97
_computing_structure_refinement 'SHELXL97 (Sheldrick, 1997)'
_computing_structure_solution 'SHELXS97 (Sheldrick, 1997)'
_diffrn_ambient_temperature 293(2)
_diffrn_measured_fraction_theta_full 0.999
_diffrn_measured_fraction_theta_max 0.999
_diffrn_measurement_device_type 'Bruker SMART CCD'
_diffrn_measurement_method \w
_diffrn_radiation_monochromator graphite
_diffrn_radiation_source 'fine-focus sealed tube'
_diffrn_radiation_type MoK\a
_diffrn_radiation_wavelength 0.71073
_diffrn_reflns_av_R_equivalents 0.0203
_diffrn_reflns_av_sigmaI/netI 0.0173
_diffrn_reflns_limit_h_max 13
_diffrn_reflns_limit_h_min -13
_diffrn_reflns_limit_k_max 12
_diffrn_reflns_limit_k_min -12
_diffrn_reflns_limit_l_max 10
_diffrn_reflns_limit_l_min -10
_diffrn_reflns_number 7653
_diffrn_reflns_theta_full 26.04
_diffrn_reflns_theta_max 26.04
_diffrn_reflns_theta_min 2.81
_diffrn_standards_decay_% 0
_diffrn_standards_interval_count 0
_diffrn_standards_number 0
_exptl_absorpt_coefficient_mu 2.620
_exptl_absorpt_correction_T_max 0.728
_exptl_absorpt_correction_T_min 0.344
_exptl_absorpt_correction_type multi-scan
_exptl_absorpt_process_details '(SADABS; Bruker, 2001)'
_exptl_crystal_colour 'pale yellow'
_exptl_crystal_density_diffrn 1.730
_exptl_crystal_density_method 'not measured'
_exptl_crystal_description block
_exptl_crystal_F_000 488
_exptl_crystal_size_max 0.47
_exptl_crystal_size_mid 0.35
_exptl_crystal_size_min 0.12
_refine_diff_density_max 0.327
_refine_diff_density_min -0.350
_refine_ls_extinction_method none
_refine_ls_goodness_of_fit_ref 1.035
_refine_ls_hydrogen_treatment constr
_refine_ls_matrix_type full
_refine_ls_number_parameters 127
_refine_ls_number_reflns 1825
_refine_ls_number_restraints 0
_refine_ls_restrained_S_all 1.035
_refine_ls_R_factor_all 0.0271
_refine_ls_R_factor_gt 0.0233
_refine_ls_shift/su_max 0.001
_refine_ls_shift/su_mean 0.000
_refine_ls_structure_factor_coef Fsqd
_refine_ls_weighting_details 'calc w=1/[\s^2^(Fo^2^)+(0.0373P)^2^+0.3915P] where P=(Fo^2^+2Fc^2^)/3'
_refine_ls_weighting_scheme calc
_refine_ls_wR_factor_gt 0.0612
_refine_ls_wR_factor_ref 0.0632
_reflns_number_gt 1646
_reflns_number_total 1825
_reflns_threshold_expression I>2\s(I)
_cod_data_source_file hb2445.cif
_cod_data_source_block I
_cod_original_sg_symbol_H-M 'P 21/c'
_cod_database_code 2214230
_cod_database_fobs_code 2214230

loop_
_symmetry_equiv_pos_as_xyz
'x, y, z'
'-x, y+1/2, -z+1/2'
'-x, -y, -z'
'x, -y-1/2, z-1/2'

loop_
_atom_site_type_symbol
_atom_site_label
_atom_site_fract_x
_atom_site_fract_y
_atom_site_fract_z
_atom_site_U_iso_or_equiv
_atom_site_adp_type
_atom_site_calc_flag
_atom_site_refinement_flags
_atom_site_occupancy
Zn Zn1 0.35482(2) -0.27314(2) 0.65710(2) 0.02707(10) Uani d . 1
O O2 0.19757(15) -0.19050(17) 0.70465(16) 0.0377(4) Uani d . 1
O O1 0.31062(14) -0.18521(17) 0.93276(16) 0.0343(3) Uani d . 1
N N2 0.60329(16) 0.04848(17) 0.74407(19) 0.0291(4) Uani d . 1
N N1 0.48884(16) -0.13627(18) 0.66275(19) 0.0305(4) Uani d . 1
C C1 0.49555(19) -0.0187(2) 0.7378(2) 0.0306(5) Uani d . 1
H H1A 0.4295 0.0145 0.7830 0.037 Uiso calc R 1
C C3 0.6497(2) -0.2471(2) 0.5230(3) 0.0402(5) Uani d . 1
H H3A 0.6023 -0.3231 0.4889 0.048 Uiso calc R 1
C C7 0.67473(19) -0.0327(2) 0.6622(2) 0.0285(4) Uani d . 1
C C6 0.7953(2) -0.0167(2) 0.6286(3) 0.0401(5) Uani d . 1
H H6A 0.8439 0.0581 0.6642 0.048 Uiso calc R 1
C C4 0.7678(3) -0.2287(3) 0.4880(3) 0.0506(7) Uani d . 1
H H4A 0.8006 -0.2930 0.4279 0.061 Uiso calc R 1
C C2 0.60357(19) -0.1473(2) 0.6118(2) 0.0284(4) Uani d . 1
C C5 0.8401(3) -0.1151(3) 0.5410(3) 0.0533(7) Uani d . 1
H H5A 0.9202 -0.1062 0.5163 0.064 Uiso calc R 1
C C8 0.2094(2) -0.1628(2) 0.8459(2) 0.0316(5) Uani d . 1
C C9 0.1003(3) -0.1018(3) 0.9057(3) 0.0608(8) Uani d . 1
H H9A 0.0316 -0.0923 0.8233 0.091 Uiso calc R 1
H H9B 0.1231 -0.0141 0.9489 0.091 Uiso calc R 1
H H9C 0.0760 -0.1598 0.9835 0.091 Uiso calc R 1

loop_
_atom_site_aniso_label
_atom_site_aniso_U_11
_atom_site_aniso_U_22
_atom_site_aniso_U_33
_atom_site_aniso_U_12
_atom_site_aniso_U_13
_atom_site_aniso_U_23
Zn1 0.02846(16) 0.02436(15) 0.02842(15) -0.00019(9) 0.00446(10) 0.00056(9)
O2 0.0378(9) 0.0475(9) 0.0278(8) 0.0105(7) 0.0052(6) -0.0014(7)
O1 0.0332(8) 0.0444(9) 0.0260(7) 0.0030(7) 0.0062(6) 0.0027(6)
N2 0.0327(9) 0.0243(9) 0.0302(9) -0.0011(7) 0.0050(7) -0.0005(7)
N1 0.0335(10) 0.0267(9) 0.0312(9) -0.0039(7) 0.0049(7) -0.0004(7)
C1 0.0327(11) 0.0271(11) 0.0332(11) 0.0002(9) 0.0092(9) 0.0017(8)
C3 0.0477(15) 0.0337(12) 0.0391(13) -0.0036(10) 0.0069(11) -0.0115(9)
C7 0.0336(11) 0.0256(10) 0.0259(10) 0.0018(8) 0.0032(8) 0.0020(8)
C6 0.0337(12) 0.0346(12) 0.0529(14) -0.0047(10) 0.0095(10) -0.0047(10)
C4 0.0529(16) 0.0459(15) 0.0563(16) 0.0036(12) 0.0191(13) -0.0173(12)
C2 0.0308(11) 0.0294(11) 0.0243(10) -0.0003(8) 0.0020(8) 0.0010(8)
C5 0.0417(14) 0.0524(17) 0.0708(18) -0.0015(12) 0.0243(13) -0.0114(14)
C8 0.0337(12) 0.0308(11) 0.0317(11) 0.0052(9) 0.0091(9) 0.0023(9)
C9 0.0490(16) 0.089(2) 0.0461(15) 0.0285(15) 0.0146(13) -0.0058(14)

loop_
_atom_type_symbol
_atom_type_description
_atom_type_scat_dispersion_real
_atom_type_scat_dispersion_imag
_atom_type_scat_source
C C 0.0033 0.0016 'International Tables Vol C Tables 4.2.6.8 and 6.1.1.4'
H H 0.0000 0.0000 'International Tables Vol C Tables 4.2.6.8 and 6.1.1.4'
N N 0.0061 0.0033 'International Tables Vol C Tables 4.2.6.8 and 6.1.1.4'
O O 0.0106 0.0060 'International Tables Vol C Tables 4.2.6.8 and 6.1.1.4'
Zn Zn 0.2839 1.4301 'International Tables Vol C Tables 4.2.6.8 and 6.1.1.4'

loop_
_geom_angle_atom_site_label_1
_geom_angle_atom_site_label_2
_geom_angle_atom_site_label_3
_geom_angle_site_symmetry_1
_geom_angle_site_symmetry_3
_geom_angle
_geom_angle_publ_flag
N1 Zn1 N2 . 2_646 118.46(7) n
N1 Zn1 O2 . . 111.41(7) n
N2 Zn1 O2 2_646 . 114.47(7) n
N1 Zn1 O1 . 4 103.06(7) n
N2 Zn1 O1 2_646 4 104.87(7) n
O2 Zn1 O1 . 4 102.19(6) n
C8 O2 Zn1 . . 109.73(13) ?
C8 O1 Zn1 . 4_556 133.67(14) ?
C1 N2 C7 . . 104.28(17) ?
C1 N2 Zn1 . 2_656 126.61(14) ?
C7 N2 Zn1 . 2_656 129.08(14) ?
C1 N1 C2 . . 104.28(17) ?
C1 N1 Zn1 . . 126.11(15) ?
C2 N1 Zn1 . . 128.97(14) ?
N1 C1 N2 . . 115.59(18) ?
N1 C1 H1A . . 122.2 ?
N2 C1 H1A . . 122.2 ?
C4 C3 C2 . . 117.4(2) ?
C4 C3 H3A . . 121.3 ?
C2 C3 H3A . . 121.3 ?
N2 C7 C6 . . 131.4(2) ?
N2 C7 C2 . . 107.79(18) ?
C6 C7 C2 . . 120.78(19) ?
C5 C6 C7 . . 117.7(2) ?
C5 C6 H6A . . 121.2 ?
C7 C6 H6A . . 121.2 ?
C3 C4 C5 . . 121.3(2) ?
C3 C4 H4A . . 119.3 ?
C5 C4 H4A . . 119.3 ?
N1 C2 C3 . . 130.7(2) ?
N1 C2 C7 . . 108.05(18) ?
C3 C2 C7 . . 121.2(2) ?
C6 C5 C4 . . 121.5(2) ?
C6 C5 H5A . . 119.2 ?
C4 C5 H5A . . 119.2 ?
O1 C8 O2 . . 120.65(19) ?
O1 C8 C9 . . 121.22(19) ?
O2 C8 C9 . . 118.1(2) ?
C8 C9 H9A . . 109.5 ?
C8 C9 H9B . . 109.5 ?
H9A C9 H9B . . 109.5 ?
C8 C9 H9C . . 109.5 ?
H9A C9 H9C . . 109.5 ?
H9B C9 H9C . . 109.5 ?

loop_
_geom_bond_atom_site_label_1
_geom_bond_atom_site_label_2
_geom_bond_site_symmetry_2
_geom_bond_distance
_geom_bond_publ_flag
Zn1 N1 . 1.9735(17) y
Zn1 N2 2_646 1.9802(17) y
Zn1 O2 . 1.9880(15) y
Zn1 O1 4 2.0046(14) y
C8 O2 . 1.262(3) ?
C8 O1 . 1.254(3) ?
O1 Zn1 4_556 2.0046(14) ?
N2 C1 . 1.334(3) ?
N2 C7 . 1.389(3) ?
N2 Zn1 2_656 1.9802(17) ?
N1 C1 . 1.329(3) ?
N1 C2 . 1.388(3) ?
C1 H1A . 0.9300 ?
C3 C4 . 1.372(4) ?
C3 C2 . 1.396(3) ?
C3 H3A . 0.9300 ?
C7 C6 . 1.390(3) ?
C7 C2 . 1.398(3) ?
C6 C5 . 1.373(3) ?
C6 H6A . 0.9300 ?
C4 C5 . 1.402(4) ?
C4 H4A . 0.9300 ?
C5 H5A . 0.9300 ?
C8 C9 . 1.492(3) ?
C9 H9A . 0.9600 ?
C9 H9B . 0.9600 ?
C9 H9C . 0.9600 ?
